data_7703474
loop_
_publ_author_name
'Heitkemper, Tobias'
'Na\&s, Leonard'
'Sindlinger, Christian P.'

_publ_section_title
;
 2,5-Bis-trimethylsilyl substituted boroles.
;
_journal_issue 8
_journal_name_full 'Dalton transactions (Cambridge, England : 2003)'
_journal_page_first 2706
_journal_page_last 2714
_journal_paper_doi 10.1039/d0dt00393j
_journal_volume 49
_journal_year 2020
_chemical_formula_sum 'C57 H93 B Si2'
_chemical_formula_weight 845.30
_chemical_properties_physical Air-sensitive,Moisture-sensitive,Heat-sensitive,Oxygen-sensitive
_space_group_crystal_system monoclinic
_space_group_IT_number 15
_space_group_name_Hall '-C 2yc'
_space_group_name_H-M_alt 'C 1 2/c 1'
_atom_sites_solution_hydrogens geom
_audit_creation_method SHELXL-2018/3
_audit_update_record
;
2020-01-10 deposited with the CCDC.	2020-02-06 downloaded from the CCDC.
;
_cell_angle_alpha 90
_cell_angle_beta 114.605(2)
_cell_angle_gamma 90
_cell_formula_units_Z 4
_cell_length_a 17.5775(17)
_cell_length_b 21.320(2)
_cell_length_c 16.318(3)
_cell_measurement_reflns_used 9639
_cell_measurement_temperature 100(2)
_cell_measurement_theta_max 24.98
_cell_measurement_theta_min 2.35
_cell_volume 5559.9(13)
_computing_cell_refinement 'Bruker SAINT'
_computing_data_collection 'Bruker APEX2'
_computing_data_reduction 'Bruker SAINT'
_computing_molecular_graphics 'Bruker SHELXTL'
_computing_publication_material 'Bruker SHELXTL'
_computing_structure_refinement 'SHELXL-2018/3 (Sheldrick, 2018)'
_computing_structure_solution 'SHELXT 2018/2 (Sheldrick, 2018)'
_diffrn_ambient_temperature 100(2)
_diffrn_measured_fraction_theta_full 1.000
_diffrn_measured_fraction_theta_max 1.000
_diffrn_measurement_device_type 'Bruker APEX-II CCD'
_diffrn_measurement_method '\f and \w scans'
_diffrn_radiation_type MoK\a
_diffrn_radiation_wavelength 0.71073
_diffrn_reflns_av_R_equivalents 0.0803
_diffrn_reflns_av_unetI/netI 0.0295
_diffrn_reflns_Laue_measured_fraction_full 1.000
_diffrn_reflns_Laue_measured_fraction_max 1.000
_diffrn_reflns_limit_h_max 20
_diffrn_reflns_limit_h_min -20
_diffrn_reflns_limit_k_max 25
_diffrn_reflns_limit_k_min -25
_diffrn_reflns_limit_l_max 19
_diffrn_reflns_limit_l_min -19
_diffrn_reflns_number 76308
_diffrn_reflns_point_group_measured_fraction_full 1.000
_diffrn_reflns_point_group_measured_fraction_max 1.000
_diffrn_reflns_theta_full 25.068
_diffrn_reflns_theta_max 25.068
_diffrn_reflns_theta_min 1.592
_exptl_absorpt_coefficient_mu 0.096
_exptl_absorpt_correction_T_max 0.7452
_exptl_absorpt_correction_T_min 0.5816
_exptl_absorpt_correction_type multi-scan
_exptl_crystal_colour orange
_exptl_crystal_density_diffrn 1.010
_exptl_crystal_description block
_exptl_crystal_F_000 1872
_exptl_crystal_recrystallization_method 'Re-crystallisation from solvent: Pentane'
_exptl_crystal_size_max 0.372
_exptl_crystal_size_mid 0.192
_exptl_crystal_size_min 0.097
_refine_diff_density_max 0.808
_refine_diff_density_min -0.559
_refine_diff_density_rms 0.085
_refine_ls_extinction_method none
_refine_ls_goodness_of_fit_ref 1.045
_refine_ls_hydrogen_treatment constr
_refine_ls_matrix_type full
_refine_ls_number_parameters 357
_refine_ls_number_reflns 4929
_refine_ls_number_restraints 187
_refine_ls_restrained_S_all 1.040
_refine_ls_R_factor_all 0.0760
_refine_ls_R_factor_gt 0.0655
_refine_ls_shift/su_max 0.000
_refine_ls_shift/su_mean 0.000
_refine_ls_structure_factor_coef Fsqd
_refine_ls_weighting_details 'w=1/[\s^2^(Fo^2^)+(0.1401P)^2^+6.0168P] where P=(Fo^2^+2Fc^2^)/3'
_refine_ls_weighting_scheme calc
_refine_ls_wR_factor_gt 0.1854
_refine_ls_wR_factor_ref 0.2018
_reflns_Friedel_coverage 0.000
_reflns_number_gt 4156
_reflns_number_total 4929
_reflns_threshold_expression 'I > 2\s(I)'
_cod_data_source_file d0dt00393j2.cif
_cod_data_source_block sad_c2c_a
_cod_depositor_comments 'Adding full bibliography for 7703465--7703474.cif.'
_cod_original_cell_volume 5560.2(11)
_cod_original_sg_symbol_H-M 'C 2/c'
_cod_database_code 7703474
_shelx_shelxl_version_number 2018/3
_shelx_space_group_comment
;
The symmetry employed for this shelxl refinement is uniquely defined
by the following loop, which should always be used as a source of
symmetry information in preference to the above space-group names.
They are only intended as comments.
;
_shelx_estimated_absorpt_t_min 0.965
_shelx_estimated_absorpt_t_max 0.991

loop_
_space_group_symop_operation_xyz
'x, y, z'
'-x, y, -z+1/2'
'x+1/2, y+1/2, z'
'-x+1/2, y+1/2, -z+1/2'
'-x, -y, -z'
'x, -y, z-1/2'
'-x+1/2, -y+1/2, -z'
'x+1/2, -y+1/2, z-1/2'

loop_
_atom_site_label
_atom_site_type_symbol
_atom_site_fract_x
_atom_site_fract_y
_atom_site_fract_z
_atom_site_U_iso_or_equiv
_atom_site_adp_type
_atom_site_occupancy
_atom_site_site_symmetry_order
_atom_site_calc_flag
_atom_site_refinement_flags_posn
_atom_site_refinement_flags_adp
_atom_site_refinement_flags_occupancy
_atom_site_disorder_assembly
_atom_site_disorder_group
Si1 Si 0.32131(4) 0.37519(3) 0.74208(4) 0.0265(2) Uani 1 1 d . . . . .
C1 C 0.42907(13) 0.39551(10) 0.75408(14) 0.0245(5) Uani 1 1 d . . . . .
B1 B 0.500000 0.35125(16) 0.750000 0.0255(7) Uani 1 2 d S T P . .
C2 C 0.45831(13) 0.45444(10) 0.75494(13) 0.0226(5) Uani 1 1 d . . . . .
C003 C 0.40232(13) 0.56232(10) 0.70206(13) 0.0240(5) Uani 1 1 d . . . . .
H003 H 0.414251 0.556601 0.650879 0.029 Uiso 1 1 calc R U . . .
C3 C 0.32139(16) 0.36041(12) 0.85511(16) 0.0336(5) Uani 1 1 d . . . . .
H00P H 0.264449 0.350481 0.847704 0.050 Uiso 1 1 calc R U . . .
H00Q H 0.341272 0.397946 0.892706 0.050 Uiso 1 1 calc R U . . .
H00R H 0.358486 0.325060 0.884143 0.050 Uiso 1 1 calc R U . . .
C6 C 0.42012(13) 0.51407(10) 0.76500(13) 0.0225(5) Uani 1 1 d . . . . .
C5 C 0.28407(16) 0.30242(11) 0.67183(16) 0.0354(6) Uani 1 1 d . . . . .
H00A H 0.285323 0.309117 0.612996 0.053 Uiso 1 1 calc R U . . .
H00C H 0.226705 0.292936 0.663355 0.053 Uiso 1 1 calc R U . . .
H00F H 0.320725 0.267209 0.702477 0.053 Uiso 1 1 calc R U . . .
C4 C 0.24291(15) 0.43775(12) 0.68288(17) 0.0373(6) Uani 1 1 d . . . . .
H00G H 0.245595 0.447976 0.625592 0.056 Uiso 1 1 calc R U . . .
H4 H 0.255433 0.475344 0.720813 0.056 Uiso 1 1 calc R U . . .
H00I H 0.186658 0.422703 0.671241 0.056 Uiso 1 1 calc R U . . .
C8 C 0.36926(12) 0.57886(10) 0.85421(13) 0.0233(5) Uani 1 1 d . . . . .
C7 C 0.40323(13) 0.52326(10) 0.84124(14) 0.0228(5) Uani 1 1 d . . . . .
H7 H 0.415401 0.490662 0.884559 0.027 Uiso 1 1 calc R U . . .
C9 C 0.35173(14) 0.59142(10) 0.93778(14) 0.0257(5) Uani 1 1 d . . . . .
C10 C 0.40959(17) 0.64347(13) 0.99372(16) 0.0395(6) Uani 1 1 d . . . . .
H00V H 0.399284 0.681697 0.957299 0.059 Uiso 1 1 calc R U . . .
H00W H 0.467958 0.630457 1.012846 0.059 Uiso 1 1 calc R U . . .
H00X H 0.398702 0.651718 1.046944 0.059 Uiso 1 1 calc R U . . .
C13 C 0.35177(14) 0.62608(10) 0.78921(14) 0.0265(5) Uani 1 1 d . . . . .
H13 H 0.328449 0.664469 0.797497 0.032 Uiso 1 1 calc R U . . .
C12 C 0.26040(15) 0.61160(13) 0.90839(16) 0.0351(6) Uani 1 1 d . . . . .
H00J H 0.250888 0.651511 0.875819 0.053 Uiso 1 1 calc R U . . .
H00K H 0.248679 0.616720 0.961699 0.053 Uiso 1 1 calc R U . . .
H00L H 0.223273 0.579481 0.868873 0.053 Uiso 1 1 calc R U . . .
C11 C 0.36655(16) 0.53312(12) 0.99710(15) 0.0344(6) Uani 1 1 d . . . . .
H00M H 0.329200 0.499376 0.962310 0.052 Uiso 1 1 calc R U . . .
H00N H 0.355091 0.543085 1.049508 0.052 Uiso 1 1 calc R U . . .
H00O H 0.424836 0.519540 1.017497 0.052 Uiso 1 1 calc R U . . .
C16 C 0.3196(3) 0.73062(14) 0.6682(2) 0.0628(10) Uani 1 1 d . . . . .
H01A H 0.306348 0.761631 0.619878 0.094 Uiso 1 1 calc R U . . .
H01B H 0.365732 0.746183 0.722851 0.094 Uiso 1 1 calc R U . . .
H01C H 0.270230 0.723614 0.680486 0.094 Uiso 1 1 calc R U . . .
C20 C 0.51536(14) 0.24425(10) 0.68469(14) 0.0272(5) Uani 1 1 d . . . . .
H20 H 0.527628 0.266476 0.641181 0.033 Uiso 1 1 calc R U . . .
C21 C 0.51320(13) 0.17915(10) 0.68171(14) 0.0268(5) Uani 1 1 d . . . . .
C22 C 0.52409(15) 0.14129(10) 0.60718(15) 0.0299(5) Uani 1 1 d . . . . .
C23 C 0.54427(17) 0.18346(12) 0.54290(16) 0.0363(6) Uani 1 1 d . . . . .
H00S H 0.550321 0.157661 0.496264 0.054 Uiso 1 1 calc R U . . .
H00T H 0.596628 0.206040 0.576744 0.054 Uiso 1 1 calc R U . . .
H00U H 0.498784 0.213681 0.514541 0.054 Uiso 1 1 calc R U . . .
C24 C 0.59582(17) 0.09400(12) 0.64868(18) 0.0398(6) Uani 1 1 d . . . . .
H00Y H 0.601254 0.069473 0.600608 0.060 Uiso 1 1 calc R U . . .
H00Z H 0.583847 0.065791 0.689257 0.060 Uiso 1 1 calc R U . . .
H010 H 0.648183 0.116524 0.682699 0.060 Uiso 1 1 calc R U . . .
C25 C 0.44246(18) 0.10658(14) 0.55206(18) 0.0456(7) Uani 1 1 d . . . . .
H014 H 0.397560 0.137092 0.522770 0.068 Uiso 1 1 calc R U . . .
H015 H 0.427888 0.079628 0.592038 0.068 Uiso 1 1 calc R U . . .
H016 H 0.449637 0.080783 0.506076 0.068 Uiso 1 1 calc R U . . .
C26 C 0.500000 0.14782(14) 0.750000 0.0274(7) Uani 1 2 d S T P . .
H26 H 0.500001 0.103262 0.750000 0.033 Uiso 1 2 calc R U P . .
C15 C 0.34537(17) 0.66886(12) 0.63921(16) 0.0368(6) Uani 1 1 d . . . . .
C14 C 0.36747(14) 0.61862(10) 0.71257(14) 0.0264(5) Uani 1 1 d . . . . .
C18 C 0.27193(18) 0.64407(16) 0.55507(17) 0.0494(8) Uani 1 1 d . . . . .
H017 H 0.256701 0.675222 0.506673 0.074 Uiso 1 1 calc R U . . .
H018 H 0.223840 0.636264 0.569337 0.074 Uiso 1 1 calc R U . . .
H019 H 0.288352 0.604889 0.535455 0.074 Uiso 1 1 calc R U . . .
C19 C 0.500000 0.27834(14) 0.750000 0.0266(7) Uani 1 2 d S T P . .
C17 C 0.42007(19) 0.68167(12) 0.61600(18) 0.0425(6) Uani 1 1 d . . . . .
H011 H 0.437891 0.642387 0.598158 0.064 Uiso 1 1 calc R U . . .
H012 H 0.466435 0.699057 0.668873 0.064 Uiso 1 1 calc R U . . .
H013 H 0.403578 0.711749 0.566165 0.064 Uiso 1 1 calc R U . . .
C105 C -0.1171(11) 0.5539(8) 0.1474(13) 0.058(5) Uani 0.338(5) 1 d D U P A -1
H10A H -0.161072 0.548399 0.168894 0.087 Uiso 0.338(5) 1 calc R U P A -1
H10B H -0.077961 0.518577 0.167772 0.087 Uiso 0.338(5) 1 calc R U P A -1
H10C H -0.142394 0.555515 0.081372 0.087 Uiso 0.338(5) 1 calc R U P A -1
C104 C -0.0742(8) 0.6097(5) 0.1817(8) 0.073(3) Uani 0.338(5) 1 d D U P A -1
H10D H -0.115821 0.641954 0.178622 0.087 Uiso 0.338(5) 1 calc R U P A -1
H10E H -0.048258 0.623480 0.141271 0.087 Uiso 0.338(5) 1 calc R U P A -1
C103 C -0.0115(11) 0.6088(6) 0.2703(9) 0.096(5) Uani 0.338(5) 1 d D U P A -1
H10F H 0.031388 0.638201 0.268382 0.115 Uiso 0.338(5) 1 calc R U P A -1
H10G H -0.037488 0.630566 0.305824 0.115 Uiso 0.338(5) 1 calc R U P A -1
C102 C 0.0343(9) 0.5617(6) 0.3261(10) 0.089(4) Uani 0.338(5) 1 d D U P A -1
H12A H 0.004065 0.551010 0.363617 0.107 Uiso 0.338(5) 1 calc R U P A -1
H12B H 0.027321 0.525174 0.286164 0.107 Uiso 0.338(5) 1 calc R U P A -1
C101 C 0.1150(11) 0.5618(11) 0.3828(11) 0.084(5) Uani 0.338(5) 1 d D U P A -1
H10H H 0.136750 0.604706 0.389889 0.101 Uiso 0.338(5) 1 calc R U P A -1
H10I H 0.146245 0.535117 0.358583 0.101 Uiso 0.338(5) 1 calc R U P A -1
H10J H 0.121391 0.545545 0.441454 0.101 Uiso 0.338(5) 1 calc R U P A -1
C1A C 0.1176(17) 0.5630(16) 0.322(3) 0.059(7) Uani 0.162(5) 1 d D U P A -2
H1AA H 0.090094 0.562661 0.363048 0.071 Uiso 0.162(5) 1 calc R U P A -2
H1AB H 0.175951 0.576313 0.354337 0.071 Uiso 0.162(5) 1 calc R U P A -2
H1AC H 0.115976 0.520808 0.297294 0.071 Uiso 0.162(5) 1 calc R U P A -2
C2A C 0.0761(19) 0.6047(15) 0.251(2) 0.068(5) Uani 0.162(5) 1 d D U P A -2
H2AA H 0.054365 0.581424 0.193566 0.082 Uiso 0.162(5) 1 calc R U P A -2
H2AB H 0.116470 0.636338 0.249116 0.082 Uiso 0.162(5) 1 calc R U P A -2
C3A C 0.007(2) 0.6365(10) 0.261(3) 0.073(4) Uani 0.162(5) 1 d D U P A -2
H3AA H -0.020219 0.663296 0.206710 0.087 Uiso 0.162(5) 1 calc R U P A -2
H3AB H 0.031753 0.664914 0.313164 0.087 Uiso 0.162(5) 1 calc R U P A -2
C4A C -0.057(2) 0.6000(15) 0.272(2) 0.070(4) Uani 0.162(5) 1 d D U P A -2
H4AA H -0.034191 0.580890 0.332421 0.084 Uiso 0.162(5) 1 calc R U P A -2
H4AB H -0.103823 0.627997 0.266674 0.084 Uiso 0.162(5) 1 calc R U P A -2
C5A C -0.088(2) 0.5530(13) 0.207(2) 0.073(6) Uani 0.162(5) 1 d D U P A -2
H5AA H -0.071895 0.562070 0.157473 0.109 Uiso 0.162(5) 1 calc R U P A -2
H5AB H -0.148646 0.551127 0.184396 0.109 Uiso 0.162(5) 1 calc R U P A -2
H5AC H -0.063550 0.512645 0.234570 0.109 Uiso 0.162(5) 1 calc R U P A -2

loop_
_atom_site_aniso_label
_atom_site_aniso_U_11
_atom_site_aniso_U_22
_atom_site_aniso_U_33
_atom_site_aniso_U_23
_atom_site_aniso_U_13
_atom_site_aniso_U_12
Si1 0.0309(4) 0.0290(4) 0.0246(4) -0.0025(2) 0.0164(3) -0.0044(2)
C1 0.0327(11) 0.0272(11) 0.0185(10) 0.0005(8) 0.0157(9) 0.0013(9)
B1 0.0352(19) 0.0302(18) 0.0159(15) 0.000 0.0154(14) 0.000
C2 0.0283(11) 0.0288(11) 0.0139(9) 0.0005(8) 0.0118(8) -0.0006(8)
C003 0.0293(11) 0.0296(11) 0.0175(10) -0.0004(8) 0.0140(8) 0.0001(9)
C3 0.0428(14) 0.0377(12) 0.0288(12) -0.0044(10) 0.0232(11) -0.0087(10)
C6 0.0246(10) 0.0268(11) 0.0185(10) -0.0016(8) 0.0113(8) -0.0017(8)
C5 0.0419(14) 0.0375(13) 0.0310(12) -0.0074(10) 0.0192(11) -0.0106(11)
C4 0.0330(13) 0.0411(14) 0.0361(13) -0.0031(11) 0.0126(10) -0.0019(10)
C8 0.0249(11) 0.0297(11) 0.0172(10) -0.0014(8) 0.0108(8) -0.0015(8)
C7 0.0265(10) 0.0264(11) 0.0186(10) 0.0007(8) 0.0124(8) -0.0025(8)
C9 0.0326(12) 0.0322(12) 0.0164(10) -0.0006(8) 0.0141(9) 0.0004(9)
C10 0.0517(16) 0.0491(15) 0.0260(12) -0.0115(10) 0.0243(11) -0.0111(12)
C13 0.0338(12) 0.0263(11) 0.0235(11) 0.0011(8) 0.0160(9) 0.0049(9)
C12 0.0403(13) 0.0487(14) 0.0249(12) 0.0035(10) 0.0221(10) 0.0082(11)
C11 0.0483(14) 0.0421(14) 0.0208(11) 0.0049(9) 0.0223(10) 0.0091(11)
C16 0.117(3) 0.0445(16) 0.0524(18) 0.0271(14) 0.0602(19) 0.0420(18)
C20 0.0336(12) 0.0284(11) 0.0244(11) 0.0024(8) 0.0169(9) 0.0013(9)
C21 0.0308(11) 0.0302(11) 0.0224(11) 0.0006(8) 0.0142(9) 0.0017(9)
C22 0.0392(13) 0.0304(11) 0.0253(11) -0.0016(9) 0.0185(10) 0.0014(10)
C23 0.0514(15) 0.0378(13) 0.0288(12) 0.0015(10) 0.0259(11) 0.0052(11)
C24 0.0542(16) 0.0397(14) 0.0344(13) 0.0019(10) 0.0271(12) 0.0117(12)
C25 0.0486(16) 0.0576(17) 0.0365(14) -0.0173(12) 0.0237(12) -0.0127(13)
C26 0.0357(17) 0.0234(15) 0.0253(15) 0.000 0.0148(13) 0.000
C15 0.0552(15) 0.0384(13) 0.0273(12) 0.0114(10) 0.0277(11) 0.0170(11)
C14 0.0328(12) 0.0295(11) 0.0201(11) 0.0026(8) 0.0142(9) 0.0024(9)
C18 0.0497(16) 0.078(2) 0.0263(13) 0.0208(13) 0.0215(12) 0.0259(15)
C19 0.0318(16) 0.0269(16) 0.0256(15) 0.000 0.0164(13) 0.000
C17 0.0668(18) 0.0371(13) 0.0380(14) 0.0121(11) 0.0362(13) 0.0064(12)
C105 0.075(9) 0.049(6) 0.056(11) 0.012(7) 0.033(8) 0.004(5)
C104 0.093(6) 0.046(4) 0.081(6) 0.006(4) 0.038(5) 0.008(5)
C103 0.105(8) 0.067(6) 0.098(7) 0.014(5) 0.024(6) -0.013(6)
C102 0.099(6) 0.060(5) 0.100(7) 0.015(5) 0.032(5) -0.015(5)
C101 0.109(7) 0.090(10) 0.050(8) -0.027(8) 0.031(6) -0.002(7)
C1A 0.034(10) 0.077(14) 0.061(14) -0.006(11) 0.015(10) -0.024(8)
C2A 0.068(9) 0.067(9) 0.078(11) 0.003(8) 0.038(7) -0.012(7)
C3A 0.078(8) 0.071(8) 0.086(10) 0.012(8) 0.052(7) -0.008(7)
C4A 0.088(9) 0.060(8) 0.086(10) 0.004(7) 0.060(7) -0.012(8)
C5A 0.098(16) 0.054(10) 0.089(13) 0.004(9) 0.062(11) 0.007(10)

loop_
_atom_type_symbol
_atom_type_description
_atom_type_scat_dispersion_real
_atom_type_scat_dispersion_imag
_atom_type_scat_source
C C 0.0033 0.0016 'International Tables Vol C Tables 4.2.6.8 and 6.1.1.4'
H H 0.0000 0.0000 'International Tables Vol C Tables 4.2.6.8 and 6.1.1.4'
B B 0.0013 0.0007 'International Tables Vol C Tables 4.2.6.8 and 6.1.1.4'
Si Si 0.0817 0.0704 'International Tables Vol C Tables 4.2.6.8 and 6.1.1.4'

loop_
_geom_angle_atom_site_label_1
_geom_angle_atom_site_label_2
_geom_angle_atom_site_label_3
_geom_angle
_geom_angle_site_symmetry_1
_geom_angle_site_symmetry_3
C3 Si1 C4 109.09(12) . .
C3 Si1 C1 110.52(10) . .
C4 Si1 C1 112.61(11) . .
C3 Si1 C5 108.65(11) . .
C4 Si1 C5 106.21(12) . .
C1 Si1 C5 109.61(10) . .
C2 C1 B1 104.51(19) . .
C2 C1 Si1 125.34(16) . .
B1 C1 Si1 129.51(16) . .
C19 B1 C1 126.49(13) . .
C19 B1 C1 126.49(13) . 2_656
C1 B1 C1 107.0(3) . 2_656
C1 C2 C6 127.63(19) . .
C1 C2 C2 111.86(12) . 2_656
C6 C2 C2 120.51(11) . 2_656
C14 C003 C6 121.43(19) . .
C003 C6 C7 118.90(19) . .
C003 C6 C2 121.72(18) . .
C7 C6 C2 119.36(18) . .
C7 C8 C13 118.22(19) . .
C7 C8 C9 122.85(18) . .
C13 C8 C9 118.91(19) . .
C8 C7 C6 121.19(19) . .
C10 C9 C11 108.49(19) . .
C10 C9 C12 109.5(2) . .
C11 C9 C12 107.83(19) . .
C10 C9 C8 109.07(17) . .
C11 C9 C8 112.00(18) . .
C12 C9 C8 109.94(17) . .
C14 C13 C8 122.2(2) . .
C21 C20 C19 122.1(2) . .
C20 C21 C26 117.4(2) . .
C20 C21 C22 122.82(19) . .
C26 C21 C22 119.8(2) . .
C25 C22 C23 108.0(2) . .
C25 C22 C24 109.8(2) . .
C23 C22 C24 107.8(2) . .
C25 C22 C21 108.90(19) . .
C23 C22 C21 112.00(18) . .
C24 C22 C21 110.25(18) . .
C21 C26 C21 123.0(3) . 2_656
C16 C15 C14 111.81(19) . .
C16 C15 C18 109.0(2) . .
C14 C15 C18 107.7(2) . .
C16 C15 C17 108.5(2) . .
C14 C15 C17 110.7(2) . .
C18 C15 C17 109.1(2) . .
C003 C14 C13 118.03(19) . .
C003 C14 C15 119.27(19) . .
C13 C14 C15 122.68(19) . .
C20 C19 C20 117.7(3) 2_656 .
C20 C19 B1 121.13(14) 2_656 .
C20 C19 B1 121.13(14) . .
C105 C104 C103 117.6(12) . .
C102 C103 C104 133.2(13) . .
C101 C102 C103 128.4(15) . .
C1A C2A C3A 113(2) . .
C2A C3A C4A 119.5(17) . .
C5A C4A C3A 111.6(19) . .

loop_
_geom_bond_atom_site_label_1
_geom_bond_atom_site_label_2
_geom_bond_distance
_geom_bond_site_symmetry_2
Si1 C3 1.871(2) .
Si1 C4 1.872(3) .
Si1 C1 1.872(2) .
Si1 C5 1.878(2) .
C1 C2 1.355(3) .
C1 B1 1.587(3) .
B1 C19 1.554(5) .
C2 C6 1.478(3) .
C2 C2 1.540(4) 2_656
C003 C14 1.390(3) .
C003 C6 1.394(3) .
C6 C7 1.408(3) .
C8 C7 1.383(3) .
C8 C13 1.401(3) .
C8 C9 1.542(3) .
C9 C10 1.525(3) .
C9 C11 1.530(3) .
C9 C12 1.533(3) .
C13 C14 1.397(3) .
C16 C15 1.530(4) .
C20 C21 1.389(3) .
C20 C19 1.406(3) .
C21 C26 1.399(3) .
C21 C22 1.537(3) .
C22 C25 1.530(3) .
C22 C23 1.531(3) .
C22 C24 1.534(3) .
C15 C14 1.531(3) .
C15 C18 1.535(4) .
C15 C17 1.535(4) .
C105 C104 1.395(15) .
C104 C103 1.407(13) .
C103 C102 1.370(12) .
C102 C101 1.332(16) .
C1A C2A 1.395(18) .
C2A C3A 1.446(16) .
C3A C4A 1.449(15) .
C4A C5A 1.386(19) .
